data_2310411
loop_
_publ_author_name
'Jamieson, P.B.'
'Dent Glasser, L.S.'

_publ_section_title
;
 Sodium Silicate Hydrates. II. The Crystal Structure of Na2 O (Si O2) (H2
 O)9
;
_journal_name_full 'Acta Crystallographica (1,1948-23,1967)'
_journal_page_first 688
_journal_page_last 693
_journal_volume 20
_journal_year 1966
_chemical_formula_sum 'H18 Na2 O12 Si'
_chemical_name_systematic 'Na2 H2 Si O4 (H2 O)8'
_space_group_IT_number 73
_symmetry_space_group_name_Hall '-I 2b 2c'
_symmetry_space_group_name_H-M 'I b c a'
_cell_angle_alpha 90
_cell_angle_beta 90
_cell_angle_gamma 90
_cell_formula_units_Z 8
_cell_length_a 11.74
_cell_length_b 17.03
_cell_length_c 11.6
_cell_volume 2319.214
_citation_journal_id_ASTM ACCRA9
_cod_data_source_file Jamieson_ACCRA9_1966_1111.cif
_cod_data_source_block H18Na2O12Si1
_cod_original_formula_sum 'H18 Na2 O12 Si1'
_cod_database_code 2310411

loop_
_symmetry_equiv_pos_as_xyz
x,y,z
-x,-y+1/2,z
x,-y,-z+1/2
-x,y+1/2,-z+1/2
-x,-y,-z
x,y-1/2,-z
-x,y,z-1/2
x,-y-1/2,z-1/2
x+1/2,y+1/2,z+1/2
-x+1/2,-y+1,z+1/2
x+1/2,-y+1/2,-z+1
-x+1/2,y+1,-z+1
-x+1/2,-y+1/2,-z+1/2
x+1/2,y,-z+1/2
-x+1/2,y+1/2,z
x+1/2,-y,z

loop_
_atom_site_label
_atom_site_type_symbol
_atom_site_fract_x
_atom_site_fract_y
_atom_site_fract_z
_atom_site_occupancy
_atom_site_U_iso_or_equiv
O4 O-2 0.1078 0.1607 0.2029 1 0.0
Na1 Na+1 0.1239 0.1822 0.4111 1 0.0
O2 O-2 0.4444 0.0564 0.3323 1 0.0
O3 O-2 0.1197 0.0365 0.4349 1 0.0
O5 O-2 0.4142 0.1774 0.0548 1 0.0
Si1 Si+4 0.3734 0 0.25 1 0.0
O1 O-2 0.2876 0.056 0.1695 1 0.0
O6 O-2 0.3272 0.1894 0.3848 1 0.0
